data_4506570
loop_
_publ_author_name
'Nasser, Nasser'
'Puddephatt, Richard J.'

_publ_section_title
;
 A Diphosphine Ligand with Amide Functionality and Its Complexes with
 Gold(I) and Silver(I): Self-Assembly of Sheet Structures
;
_journal_issue 8
_journal_name_full 'Crystal Growth &amp; Design'
_journal_page_first 4275
_journal_paper_doi 10.1021/cg300798p
_journal_volume 12
_journal_year 2012
_chemical_formula_moiety 'C36 H34 N2 O2 P2'
_chemical_formula_sum 'C36 H34 N2 O2 P2'
_chemical_formula_weight 588.59
_chemical_name_systematic
; 
 ? 
;
_space_group_IT_number 14
_symmetry_cell_setting monoclinic
_symmetry_space_group_name_Hall '-P 2ybc'
_symmetry_space_group_name_H-M 'P 1 21/c 1'
_atom_sites_solution_hydrogens geom
_atom_sites_solution_primary direct
_atom_sites_solution_secondary difmap
_audit_creation_method SHELXL-97
_cell_angle_alpha 90.00
_cell_angle_beta 100.830(4)
_cell_angle_gamma 90.00
_cell_formula_units_Z 2
_cell_length_a 13.759(2)
_cell_length_b 9.2339(14)
_cell_length_c 12.446(2)
_cell_measurement_reflns_used 2627
_cell_measurement_temperature 150(2)
_cell_measurement_theta_max 21.85
_cell_measurement_theta_min 2.67
_cell_volume 1553.1(4)
_computing_cell_refinement 'Bruker SAINT'
_computing_data_collection 'Bruker APEX2'
_computing_data_reduction 'Bruker SAINT'
_computing_molecular_graphics 'Bruker SHELXTL'
_computing_publication_material 'Bruker SHELXTL'
_computing_structure_refinement 'SHELXL-97 (Sheldrick, 2008)'
_computing_structure_solution 'SHELXS-97 (Sheldrick, 2008)'
_diffrn_ambient_temperature 150(2)
_diffrn_measured_fraction_theta_full 0.990
_diffrn_measured_fraction_theta_max 0.990
_diffrn_measurement_device_type 'Bruker APEX-II CCD'
_diffrn_measurement_method '\f and \w scans'
_diffrn_radiation_monochromator graphite
_diffrn_radiation_source 'fine-focus sealed tube'
_diffrn_radiation_type MoK\a
_diffrn_radiation_wavelength 0.71073
_diffrn_reflns_av_R_equivalents 0.0987
_diffrn_reflns_av_sigmaI/netI 0.0781
_diffrn_reflns_limit_h_max 18
_diffrn_reflns_limit_h_min -18
_diffrn_reflns_limit_k_max 11
_diffrn_reflns_limit_k_min -12
_diffrn_reflns_limit_l_max 16
_diffrn_reflns_limit_l_min -16
_diffrn_reflns_number 30347
_diffrn_reflns_theta_full 28.69
_diffrn_reflns_theta_max 28.69
_diffrn_reflns_theta_min 2.67
_exptl_absorpt_coefficient_mu 0.175
_exptl_absorpt_correction_T_max 0.9948
_exptl_absorpt_correction_T_min 0.9810
_exptl_absorpt_correction_type multi-scan
_exptl_absorpt_process_details SADABS
_exptl_crystal_colour colorless
_exptl_crystal_density_diffrn 1.259
_exptl_crystal_density_method 'not measured'
_exptl_crystal_description block
_exptl_crystal_F_000 620
_exptl_crystal_size_max 0.11
_exptl_crystal_size_mid 0.05
_exptl_crystal_size_min 0.03
_refine_diff_density_max 0.946
_refine_diff_density_min -0.375
_refine_diff_density_rms 0.065
_refine_ls_extinction_method none
_refine_ls_goodness_of_fit_ref 1.041
_refine_ls_hydrogen_treatment constr
_refine_ls_matrix_type full
_refine_ls_number_parameters 190
_refine_ls_number_reflns 3971
_refine_ls_number_restraints 0
_refine_ls_restrained_S_all 1.041
_refine_ls_R_factor_all 0.1140
_refine_ls_R_factor_gt 0.0601
_refine_ls_shift/su_max 0.000
_refine_ls_shift/su_mean 0.000
_refine_ls_structure_factor_coef Fsqd
_refine_ls_weighting_details 'calc w=1/[\s^2^(Fo^2^)+(0.0689P)^2^+1.0722P] where P=(Fo^2^+2Fc^2^)/3'
_refine_ls_weighting_scheme calc
_refine_ls_wR_factor_gt 0.1462
_refine_ls_wR_factor_ref 0.1739
_reflns_number_gt 2410
_reflns_number_total 3971
_reflns_threshold_expression >2sigma(I)
_cod_data_source_file cg300798p_si_001.cif
_cod_data_source_block dppeta
_cod_depositor_comments
;
The following automatic conversions were performed:

'_symmetry_cell_setting' value 'Monoclinic' changed to 'monoclinic'
according to /home/saulius/struct/CIF-dictionaries/cif_core.dic
dictionary named 'cif_core.dic' version 2.4.2 from 2011-04-26.

Automatic conversion script
Id: cif_fix_values 1891 2012-01-12 08:04:46Z andrius 
;
_cod_original_cell_volume 1553.2(4)
_cod_original_sg_symbol_Hall -P2ybc
_cod_original_sg_symbol_H-M P2(1)/c
_cod_database_code 4506570

loop_
_symmetry_equiv_pos_as_xyz
'x, y, z'
'-x, y+1/2, -z+1/2'
'-x, -y, -z'
'x, -y-1/2, z-1/2'

loop_
_atom_site_label
_atom_site_type_symbol
_atom_site_fract_x
_atom_site_fract_y
_atom_site_fract_z
_atom_site_U_iso_or_equiv
_atom_site_adp_type
_atom_site_occupancy
_atom_site_symmetry_multiplicity
_atom_site_calc_flag
_atom_site_refinement_flags
P1 P 0.25002(5) 0.02738(9) 0.61566(6) 0.0330(2) Uani 1 1 d .
O1 O -0.01645(16) 0.2857(2) 0.79329(16) 0.0368(5) Uani 1 1 d .
N1 N 0.05882(16) 0.0942(2) 0.73129(17) 0.0278(5) Uani 1 1 d .
H1A H 0.0802 0.0049 0.7437 0.033 Uiso 1 1 calc R
C4 C 0.3595(2) -0.2421(3) 0.3490(3) 0.0403(7) Uani 1 1 d .
H4A H 0.3838 -0.2996 0.2966 0.048 Uiso 1 1 calc R
C3 C 0.2592(2) -0.2148(3) 0.3370(3) 0.0401(7) Uani 1 1 d .
H3A H 0.2144 -0.2534 0.2763 0.048 Uiso 1 1 calc R
C2 C 0.2247(2) -0.1306(3) 0.4142(2) 0.0382(7) Uani 1 1 d .
H2A H 0.1558 -0.1112 0.4053 0.046 Uiso 1 1 calc R
C1 C 0.2884(2) -0.0741(3) 0.5042(2) 0.0311(6) Uani 1 1 d .
C13 C 0.1191(2) 0.0649(3) 0.5593(2) 0.0313(6) Uani 1 1 d .
H13A H 0.1138 0.1088 0.4859 0.038 Uiso 1 1 calc R
H13B H 0.0821 -0.0276 0.5507 0.038 Uiso 1 1 calc R
C14 C 0.0717(2) 0.1664(3) 0.6313(2) 0.0297(6) Uani 1 1 d .
H14A H 0.1141 0.2528 0.6498 0.036 Uiso 1 1 calc R
H14B H 0.0066 0.1991 0.5907 0.036 Uiso 1 1 calc R
C15 C 0.01483(19) 0.1611(3) 0.8052(2) 0.0260(6) Uani 1 1 d .
C16 C 0.00754(18) 0.0748(3) 0.9050(2) 0.0232(5) Uani 1 1 d .
C18 C -0.07599(19) 0.0910(3) 0.9518(2) 0.0262(5) Uani 1 1 d .
H18A H -0.1280 0.1534 0.9188 0.039 Uiso 1 1 calc R
C17 C 0.08361(18) -0.0163(3) 0.9535(2) 0.0257(5) Uani 1 1 d .
H17A H 0.1408 -0.0274 0.9218 0.038 Uiso 1 1 calc R
C7 C 0.3038(2) 0.2063(3) 0.5985(2) 0.0337(6) Uani 1 1 d .
C8 C 0.2997(2) 0.2722(3) 0.4980(3) 0.0386(7) Uani 1 1 d .
H8A H 0.2696 0.2228 0.4333 0.046 Uiso 1 1 calc R
C9 C 0.3386(2) 0.4078(4) 0.4904(3) 0.0477(8) Uani 1 1 d .
H9A H 0.3347 0.4516 0.4206 0.057 Uiso 1 1 calc R
C10 C 0.3830(3) 0.4804(4) 0.5822(4) 0.0599(10) Uani 1 1 d .
H10A H 0.4106 0.5737 0.5761 0.072 Uiso 1 1 calc R
C5 C 0.4238(2) -0.1861(3) 0.4367(3) 0.0448(8) Uani 1 1 d .
H5A H 0.4928 -0.2034 0.4442 0.054 Uiso 1 1 calc R
C6 C 0.3885(2) -0.1046(3) 0.5143(3) 0.0404(7) Uani 1 1 d .
H6A H 0.4337 -0.0688 0.5757 0.048 Uiso 1 1 calc R
C12 C 0.3483(3) 0.2793(4) 0.6921(3) 0.0488(8) Uani 1 1 d .
H12A H 0.3523 0.2355 0.7618 0.059 Uiso 1 1 calc R
C11 C 0.3877(3) 0.4184(4) 0.6835(4) 0.0673(12) Uani 1 1 d .
H11A H 0.4174 0.4695 0.7476 0.081 Uiso 1 1 calc R

loop_
_atom_site_aniso_label
_atom_site_aniso_U_11
_atom_site_aniso_U_22
_atom_site_aniso_U_33
_atom_site_aniso_U_23
_atom_site_aniso_U_13
_atom_site_aniso_U_12
P1 0.0337(4) 0.0340(4) 0.0328(4) 0.0041(3) 0.0096(3) 0.0021(3)
O1 0.0556(13) 0.0186(10) 0.0405(11) 0.0033(9) 0.0199(10) 0.0079(9)
N1 0.0389(12) 0.0195(11) 0.0288(11) 0.0037(9) 0.0160(9) 0.0047(10)
C4 0.0474(18) 0.0259(16) 0.0534(19) -0.0013(14) 0.0242(15) 0.0028(13)
C3 0.0408(17) 0.0384(18) 0.0432(17) -0.0058(14) 0.0134(13) -0.0016(14)
C2 0.0319(14) 0.0417(18) 0.0435(16) -0.0040(14) 0.0137(13) 0.0005(13)
C1 0.0322(14) 0.0247(14) 0.0381(15) 0.0044(11) 0.0111(11) 0.0001(11)
C13 0.0319(14) 0.0348(16) 0.0299(13) 0.0033(12) 0.0128(11) -0.0005(12)
C14 0.0372(15) 0.0226(14) 0.0325(14) 0.0078(11) 0.0146(11) 0.0026(11)
C15 0.0305(13) 0.0178(13) 0.0310(13) -0.0005(11) 0.0089(11) -0.0030(11)
C16 0.0301(13) 0.0156(12) 0.0254(12) -0.0048(10) 0.0088(10) -0.0041(10)
C18 0.0307(13) 0.0216(13) 0.0272(13) -0.0018(11) 0.0076(10) 0.0028(11)
C17 0.0250(12) 0.0235(13) 0.0304(13) -0.0016(11) 0.0100(10) -0.0019(11)
C7 0.0268(13) 0.0368(16) 0.0391(15) -0.0061(13) 0.0106(11) 0.0040(12)
C8 0.0357(16) 0.0334(17) 0.0475(17) 0.0013(14) 0.0100(13) -0.0002(13)
C9 0.0412(17) 0.0337(18) 0.071(2) 0.0088(17) 0.0184(16) 0.0027(14)
C10 0.055(2) 0.0310(19) 0.098(3) -0.004(2) 0.024(2) -0.0002(17)
C5 0.0355(16) 0.0317(17) 0.069(2) -0.0042(16) 0.0156(15) 0.0048(14)
C6 0.0328(15) 0.0389(18) 0.0491(18) -0.0039(14) 0.0066(13) 0.0003(13)
C12 0.054(2) 0.050(2) 0.0433(18) -0.0106(16) 0.0117(15) 0.0015(17)
C11 0.071(3) 0.048(2) 0.082(3) -0.031(2) 0.013(2) -0.008(2)

loop_
_atom_type_symbol
_atom_type_description
_atom_type_scat_dispersion_real
_atom_type_scat_dispersion_imag
_atom_type_scat_source
C C 0.0033 0.0016 'International Tables Vol C Tables 4.2.6.8 and 6.1.1.4'
H H 0.0000 0.0000 'International Tables Vol C Tables 4.2.6.8 and 6.1.1.4'
N N 0.0061 0.0033 'International Tables Vol C Tables 4.2.6.8 and 6.1.1.4'
O O 0.0106 0.0060 'International Tables Vol C Tables 4.2.6.8 and 6.1.1.4'
P P 0.1023 0.0942 'International Tables Vol C Tables 4.2.6.8 and 6.1.1.4'

loop_
_geom_angle_atom_site_label_1
_geom_angle_atom_site_label_2
_geom_angle_atom_site_label_3
_geom_angle
_geom_angle_site_symmetry_1
C1 P1 C7 101.10(12) .
C1 P1 C13 102.03(13) .
C7 P1 C13 99.96(13) .
C15 N1 C14 121.3(2) .
C15 N1 H1A 119.4 .
C14 N1 H1A 119.4 .
C5 C4 C3 119.9(3) .
C5 C4 H4A 120.0 .
C3 C4 H4A 120.0 .
C4 C3 C2 119.5(3) .
C4 C3 H3A 120.3 .
C2 C3 H3A 120.3 .
C1 C2 C3 121.5(3) .
C1 C2 H2A 119.2 .
C3 C2 H2A 119.2 .
C2 C1 C6 117.5(3) .
C2 C1 P1 125.1(2) .
C6 C1 P1 117.2(2) .
C14 C13 P1 112.83(19) .
C14 C13 H13A 109.0 .
P1 C13 H13A 109.0 .
C14 C13 H13B 109.0 .
P1 C13 H13B 109.0 .
H13A C13 H13B 107.8 .
N1 C14 C13 110.9(2) .
N1 C14 H14A 109.5 .
C13 C14 H14A 109.5 .
N1 C14 H14B 109.5 .
C13 C14 H14B 109.5 .
H14A C14 H14B 108.1 .
O1 C15 N1 122.8(2) .
O1 C15 C16 121.5(2) .
N1 C15 C16 115.7(2) .
C17 C16 C18 119.8(2) .
C17 C16 C15 121.4(2) .
C18 C16 C15 118.7(2) .
C17 C18 C16 120.2(2) 3_557
C17 C18 H18A 119.9 3_557
C16 C18 H18A 119.9 .
C18 C17 C16 120.0(2) 3_557
C18 C17 H17A 120.0 3_557
C16 C17 H17A 120.0 .
C8 C7 C12 118.8(3) .
C8 C7 P1 123.5(2) .
C12 C7 P1 117.7(2) .
C9 C8 C7 120.9(3) .
C9 C8 H8A 119.5 .
C7 C8 H8A 119.5 .
C10 C9 C8 120.6(3) .
C10 C9 H9A 119.7 .
C8 C9 H9A 119.7 .
C9 C10 C11 120.0(4) .
C9 C10 H10A 120.0 .
C11 C10 H10A 120.0 .
C4 C5 C6 120.2(3) .
C4 C5 H5A 119.9 .
C6 C5 H5A 119.9 .
C5 C6 C1 121.3(3) .
C5 C6 H6A 119.3 .
C1 C6 H6A 119.3 .
C7 C12 C11 119.8(3) .
C7 C12 H12A 120.1 .
C11 C12 H12A 120.1 .
C10 C11 C12 119.8(4) .
C10 C11 H11A 120.1 .
C12 C11 H11A 120.1 .

loop_
_geom_bond_atom_site_label_1
_geom_bond_atom_site_label_2
_geom_bond_distance
_geom_bond_site_symmetry_2
P1 C1 1.832(3) .
P1 C7 1.838(3) .
P1 C13 1.839(3) .
O1 C15 1.228(3) .
N1 C15 1.342(3) .
N1 C14 1.451(3) .
N1 H1A 0.8800 .
C4 C5 1.370(5) .
C4 C3 1.383(4) .
C4 H4A 0.9500 .
C3 C2 1.388(4) .
C3 H3A 0.9500 .
C2 C1 1.388(4) .
C2 H2A 0.9500 .
C1 C6 1.389(4) .
C13 C14 1.525(4) .
C13 H13A 0.9900 .
C13 H13B 0.9900 .
C14 H14A 0.9900 .
C14 H14B 0.9900 .
C15 C16 1.495(3) .
C16 C17 1.389(4) .
C16 C18 1.391(3) .
C18 C17 1.386(3) 3_557
C18 H18A 0.9500 .
C17 C18 1.386(3) 3_557
C17 H17A 0.9500 .
C7 C8 1.383(4) .
C7 C12 1.385(4) .
C8 C9 1.372(4) .
C8 H8A 0.9500 .
C9 C10 1.366(5) .
C9 H9A 0.9500 .
C10 C11 1.375(6) .
C10 H10A 0.9500 .
C5 C6 1.381(4) .
C5 H5A 0.9500 .
C6 H6A 0.9500 .
C12 C11 1.406(5) .
C12 H12A 0.9500 .
C11 H11A 0.9500 .

loop_
_geom_torsion_atom_site_label_1
_geom_torsion_atom_site_label_2
_geom_torsion_atom_site_label_3
_geom_torsion_atom_site_label_4
_geom_torsion
_geom_torsion_site_symmetry_4
C5 C4 C3 C2 0.0(5) .
C4 C3 C2 C1 -0.7(5) .
C3 C2 C1 C6 0.1(5) .
C3 C2 C1 P1 -175.5(2) .
C7 P1 C1 C2 -115.1(3) .
C13 P1 C1 C2 -12.3(3) .
C7 P1 C1 C6 69.3(2) .
C13 P1 C1 C6 172.1(2) .
C1 P1 C13 C14 -172.71(19) .
C7 P1 C13 C14 -69.0(2) .
C15 N1 C14 C13 -177.3(2) .
P1 C13 C14 N1 -70.8(3) .
C14 N1 C15 O1 -0.3(4) .
C14 N1 C15 C16 -179.3(2) .
O1 C15 C16 C17 -141.0(3) .
N1 C15 C16 C17 38.0(3) .
O1 C15 C16 C18 36.6(4) .
N1 C15 C16 C18 -144.4(2) .
C17 C16 C18 C17 -0.2(4) 3_557
C15 C16 C18 C17 -177.8(2) 3_557
C18 C16 C17 C18 0.2(4) 3_557
C15 C16 C17 C18 177.8(2) 3_557
C1 P1 C7 C8 43.1(3) .
C13 P1 C7 C8 -61.4(3) .
C1 P1 C7 C12 -138.5(2) .
C13 P1 C7 C12 117.0(2) .
C12 C7 C8 C9 -0.3(4) .
P1 C7 C8 C9 178.1(2) .
C7 C8 C9 C10 0.5(5) .
C8 C9 C10 C11 -1.0(5) .
C3 C4 C5 C6 1.2(5) .
C4 C5 C6 C1 -1.8(5) .
C2 C1 C6 C5 1.1(5) .
P1 C1 C6 C5 177.1(3) .
C8 C7 C12 C11 0.6(5) .
P1 C7 C12 C11 -177.9(3) .
C9 C10 C11 C12 1.2(6) .
C7 C12 C11 C10 -1.0(6) .
